data_7124821
loop_
_publ_author_name
'Zhang, Zuolun'
'Wang, Zheng'
'Haehnel, Martin'
'Eichhorn, Antonius'
'Edkins, Robert M.'
'Steffen, Andreas'
'Krueger, Anke'
'Lin, Zhenyang'
'Marder, Todd B.'

_publ_section_title
;
 Synthesis and fluxional behaviour of novel chloroborole dimers.
;
_journal_issue 62
_journal_name_full 'Chemical communications (Cambridge, England)'
_journal_page_first 9707
_journal_page_last 9710
_journal_paper_doi 10.1039/c6cc04831e
_journal_volume 52
_journal_year 2016
_chemical_formula_moiety 'C77 H66 B4 Cl6'
_chemical_formula_sum 'C77 H66 B4 Cl6'
_chemical_formula_weight 1247.23
_space_group_crystal_system triclinic
_space_group_IT_number 2
_space_group_name_Hall '-P 1'
_space_group_name_H-M_alt 'P -1'
_atom_sites_solution_hydrogens geom
_atom_sites_solution_secondary iterative
_audit_creation_method SHELXL-2014/7
_audit_update_record
;
2015-09-30 deposited with the CCDC.
2016-07-01 downloaded from the CCDC.
;
_cell_angle_alpha 68.0340(10)
_cell_angle_beta 76.1090(10)
_cell_angle_gamma 68.5070(10)
_cell_formula_units_Z 2
_cell_length_a 12.3724(3)
_cell_length_b 16.2620(4)
_cell_length_c 18.3411(5)
_cell_measurement_reflns_used 9938
_cell_measurement_temperature 100(2)
_cell_measurement_theta_max 28.80
_cell_measurement_theta_min 2.60
_cell_volume 3161.58(14)
_computing_cell_refinement 'Saint+ ver. V8.34A (Bruker AXS)'
_computing_data_collection 'APEX2 ver. 2014.9 (Bruker AXS)'
_computing_data_reduction 'Saint+ ver. V8.34A (Bruker AXS)'
_computing_molecular_graphics 'ShelXLe (Huebschle et all, 2011)'
_computing_publication_material 'SHELXL-2014/7 (Sheldrick, 2014)'
_computing_structure_refinement 'SHELXL-2014/7 (Sheldrick, 2014)'
_computing_structure_solution 'SHELXT (Sheldrick, 2012)'
_diffrn_ambient_temperature 100(2)
_diffrn_detector 'CCD area detector (Apex2)'
_diffrn_detector_area_resol_mean 8.333
_diffrn_measured_fraction_theta_full 0.999
_diffrn_measured_fraction_theta_max 0.999
_diffrn_measurement_device_type 'Bruker X8-APEX II'
_diffrn_measurement_method '\f and \w scans'
_diffrn_radiation_type MoK\a
_diffrn_radiation_wavelength 0.71073
_diffrn_reflns_av_R_equivalents 0.0251
_diffrn_reflns_av_unetI/netI 0.0117
_diffrn_reflns_Laue_measured_fraction_full 0.999
_diffrn_reflns_Laue_measured_fraction_max 0.999
_diffrn_reflns_limit_h_max 15
_diffrn_reflns_limit_h_min -15
_diffrn_reflns_limit_k_max 20
_diffrn_reflns_limit_k_min -20
_diffrn_reflns_limit_l_max 22
_diffrn_reflns_limit_l_min -22
_diffrn_reflns_number 150442
_diffrn_reflns_point_group_measured_fraction_full 0.999
_diffrn_reflns_point_group_measured_fraction_max 0.999
_diffrn_reflns_theta_full 25.242
_diffrn_reflns_theta_max 26.000
_diffrn_reflns_theta_min 1.206
_diffrn_source 'rotating anode (Nonius FR-591)'
_exptl_absorpt_coefficient_mu 0.318
_exptl_absorpt_correction_T_max 0.7458
_exptl_absorpt_correction_T_min 0.7171
_exptl_absorpt_correction_type multi-scan
_exptl_absorpt_process_details 'SadAbs 2014/5 (Bruker AXS)'
_exptl_crystal_colour colourless
_exptl_crystal_density_diffrn 1.310
_exptl_crystal_description block
_exptl_crystal_F_000 1300
_exptl_crystal_size_max 0.793
_exptl_crystal_size_mid 0.610
_exptl_crystal_size_min 0.465
_refine_diff_density_max 0.982
_refine_diff_density_min -1.297
_refine_diff_density_rms 0.056
_refine_ls_extinction_method none
_refine_ls_goodness_of_fit_ref 1.173
_refine_ls_hydrogen_treatment constr
_refine_ls_matrix_type full
_refine_ls_number_parameters 799
_refine_ls_number_reflns 12419
_refine_ls_number_restraints 36
_refine_ls_restrained_S_all 1.258
_refine_ls_R_factor_all 0.0488
_refine_ls_R_factor_gt 0.0408
_refine_ls_shift/su_max 0.001
_refine_ls_shift/su_mean 0.000
_refine_ls_structure_factor_coef Fsqd
_refine_ls_weighting_details 'w=1/[\s^2^(Fo^2^)+(0.0491P)^2^+2.1223P] where P=(Fo^2^+2Fc^2^)/3'
_refine_ls_weighting_scheme calc
_refine_ls_wR_factor_gt 0.1081
_refine_ls_wR_factor_ref 0.1159
_reflns_Friedel_coverage 0.000
_reflns_number_gt 10609
_reflns_number_total 12419
_reflns_threshold_expression 'I > 2\s(I)'
_cod_data_source_file c6cc04831e2.cif
_cod_data_source_block MaHa066_multiscan2
_cod_database_code 7124821
_shelx_shelxl_version_number 2014/7
_shelx_space_group_comment
;
The symmetry employed for this shelxl refinement is uniquely defined
by the following loop, which should always be used as a source of
symmetry information in preference to the above space-group names.
They are only intended as comments.
;
_shelx_estimated_absorpt_t_min 0.787
_shelx_estimated_absorpt_t_max 0.866

loop_
_space_group_symop_operation_xyz
'x, y, z'
'-x, -y, -z'

loop_
_atom_site_label
_atom_site_type_symbol
_atom_site_fract_x
_atom_site_fract_y
_atom_site_fract_z
_atom_site_U_iso_or_equiv
_atom_site_adp_type
_atom_site_occupancy
_atom_site_site_symmetry_order
_atom_site_calc_flag
_atom_site_refinement_flags_posn
_atom_site_refinement_flags_adp
_atom_site_refinement_flags_occupancy
_atom_site_disorder_assembly
_atom_site_disorder_group
B1 B 0.18966(15) 0.20529(12) 0.39929(10) 0.0125(3) Uani 1 1 d . . . . .
B2 B 0.22463(15) 0.30326(12) 0.46576(11) 0.0136(3) Uani 1 1 d . . . . .
B3 B 0.18293(15) 0.20595(12) 0.90325(10) 0.0130(3) Uani 1 1 d . . . . .
B4 B 0.22859(16) 0.30061(12) 0.96809(11) 0.0143(4) Uani 1 1 d . . . . .
Cl1 Cl 0.11198(3) 0.19817(3) 0.33334(2) 0.01688(10) Uani 1 1 d . . . . .
Cl2 Cl 0.31172(4) 0.36260(3) 0.47795(2) 0.01939(10) Uani 1 1 d . . . . .
Cl3 Cl 0.10044(3) 0.20146(3) 0.83889(2) 0.01745(10) Uani 1 1 d . . . . .
Cl4 Cl 0.32085(4) 0.35793(3) 0.97698(2) 0.02089(10) Uani 1 1 d . . . . .
C1 C 0.23600(13) 0.12093(11) 0.47139(9) 0.0125(3) Uani 1 1 d . . . . .
C2 C 0.22408(13) 0.14359(11) 0.53712(9) 0.0126(3) Uani 1 1 d . . . . .
C3 C 0.26841(15) 0.08475(11) 0.61576(10) 0.0175(3) Uani 1 1 d . . . . .
H3A H 0.3446 0.0372 0.6094 0.021 Uiso 1 1 calc R U . . .
H3B H 0.2117 0.0533 0.6520 0.021 Uiso 1 1 calc R U . . .
C4 C 0.28119(15) 0.15607(12) 0.64630(10) 0.0183(3) Uani 1 1 d . . . . .
H4A H 0.2813 0.1320 0.7045 0.022 Uiso 1 1 calc R U . . .
H4B H 0.3542 0.1722 0.6211 0.022 Uiso 1 1 calc R U . . .
C5 C 0.17339(14) 0.24037(11) 0.62244(9) 0.0156(3) Uani 1 1 d . . . . .
H5A H 0.1865 0.2981 0.6195 0.019 Uiso 1 1 calc R U . . .
H5B H 0.1039 0.2322 0.6610 0.019 Uiso 1 1 calc R U . . .
C6 C 0.15666(13) 0.24452(11) 0.53967(9) 0.0124(3) Uani 1 1 d . . . . .
C7 C 0.02895(13) 0.26529(11) 0.52922(9) 0.0130(3) Uani 1 1 d . . . . .
C8 C 0.28723(14) 0.02460(11) 0.46744(10) 0.0150(3) Uani 1 1 d . . . . .
C9 C 0.35819(14) 0.00863(12) 0.39912(10) 0.0184(3) Uani 1 1 d . . . . .
H9 H 0.3743 0.0595 0.3562 0.022 Uiso 1 1 calc R U . . .
C10 C 0.40535(15) -0.08059(13) 0.39323(12) 0.0241(4) Uani 1 1 d . . . . .
H10 H 0.4531 -0.0903 0.3464 0.029 Uiso 1 1 calc R U . . .
C11 C 0.38297(17) -0.15557(12) 0.45550(12) 0.0269(4) Uani 1 1 d . . . . .
H11 H 0.4163 -0.2168 0.4517 0.032 Uiso 1 1 calc R U . . .
C12 C 0.31193(18) -0.14092(12) 0.52315(12) 0.0270(4) Uani 1 1 d . . . . .
H12 H 0.2959 -0.1921 0.5657 0.032 Uiso 1 1 calc R U . . .
C13 C 0.26379(16) -0.05138(12) 0.52914(10) 0.0203(4) Uani 1 1 d . . . . .
H13 H 0.2145 -0.0419 0.5756 0.024 Uiso 1 1 calc R U . . .
C14 C -0.03103(14) 0.19474(11) 0.58243(10) 0.0160(3) Uani 1 1 d . . . . .
C15 C -0.03718(15) 0.12738(12) 0.55475(10) 0.0192(4) Uani 1 1 d . . . . .
H15 H -0.0045 0.1276 0.5022 0.023 Uiso 1 1 calc R U . . .
C16 C -0.09022(16) 0.06034(14) 0.60282(11) 0.0262(4) Uani 1 1 d . . . . .
H16 H -0.0933 0.0150 0.5831 0.031 Uiso 1 1 calc R U . . .
C17 C -0.13854(18) 0.05929(15) 0.67919(12) 0.0309(5) Uani 1 1 d . . . . .
H17 H -0.1739 0.0128 0.7123 0.037 Uiso 1 1 calc R U . . .
C18 C -0.13510(17) 0.12635(15) 0.70707(11) 0.0309(4) Uani 1 1 d . . . . .
H18 H -0.1694 0.1264 0.7593 0.037 Uiso 1 1 calc R U . . .
C19 C -0.08184(15) 0.19363(13) 0.65935(11) 0.0233(4) Uani 1 1 d . . . . .
H19 H -0.0800 0.2392 0.6792 0.028 Uiso 1 1 calc R U . . .
C20 C 0.22440(13) 0.29529(11) 0.38306(9) 0.0127(3) Uani 1 1 d . . . . .
C21 C 0.13426(14) 0.38937(11) 0.36756(9) 0.0138(3) Uani 1 1 d . . . . .
C22 C 0.15699(15) 0.47868(11) 0.31189(10) 0.0185(3) Uani 1 1 d . . . . .
H22A H 0.1495 0.4878 0.2566 0.022 Uiso 1 1 calc R U . . .
H22B H 0.2361 0.4786 0.3143 0.022 Uiso 1 1 calc R U . . .
C23 C 0.06254(18) 0.55399(13) 0.34232(13) 0.0305(4) Uani 1 1 d . . . . .
H23A H 0.0311 0.6093 0.2975 0.037 Uiso 1 1 calc R U . . .
H23B H 0.0949 0.5732 0.3755 0.037 Uiso 1 1 calc R U . . .
C24 C -0.03351(15) 0.51099(11) 0.39120(11) 0.0200(4) Uani 1 1 d . . . . .
H24A H -0.0659 0.5306 0.4391 0.024 Uiso 1 1 calc R U . . .
H24B H -0.0978 0.5287 0.3596 0.024 Uiso 1 1 calc R U . . .
C25 C 0.02959(14) 0.40714(11) 0.41302(9) 0.0138(3) Uani 1 1 d . . . . .
C26 C -0.02601(14) 0.33917(11) 0.47158(10) 0.0141(3) Uani 1 1 d . . . . .
C27 C 0.33494(14) 0.28187(11) 0.32487(9) 0.0136(3) Uani 1 1 d . . . . .
C28 C 0.32875(15) 0.31335(11) 0.24330(10) 0.0163(3) Uani 1 1 d . . . . .
H28 H 0.2551 0.3473 0.2238 0.020 Uiso 1 1 calc R U . . .
C29 C 0.42886(15) 0.29553(12) 0.19057(10) 0.0196(4) Uani 1 1 d . . . . .
H29 H 0.4236 0.3184 0.1353 0.023 Uiso 1 1 calc R U . . .
C30 C 0.53680(15) 0.24439(12) 0.21838(10) 0.0205(4) Uani 1 1 d . . . . .
H30 H 0.6054 0.2323 0.1823 0.025 Uiso 1 1 calc R U . . .
C31 C 0.54355(15) 0.21117(12) 0.29898(11) 0.0210(4) Uani 1 1 d . . . . .
H31 H 0.6171 0.1755 0.3182 0.025 Uiso 1 1 calc R U . . .
C32 C 0.44358(15) 0.22958(11) 0.35218(10) 0.0175(3) Uani 1 1 d . . . . .
H32 H 0.4494 0.2064 0.4074 0.021 Uiso 1 1 calc R U . . .
C33 C -0.15025(14) 0.35885(11) 0.46075(10) 0.0167(3) Uani 1 1 d . . . . .
C34 C -0.17417(16) 0.35931(12) 0.38999(11) 0.0218(4) Uani 1 1 d . . . . .
H34 H -0.1116 0.3462 0.3502 0.026 Uiso 1 1 calc R U . . .
C35 C -0.28803(17) 0.37868(13) 0.37706(12) 0.0284(4) Uani 1 1 d . . . . .
H35 H -0.3029 0.3776 0.3290 0.034 Uiso 1 1 calc R U . . .
C36 C -0.37990(16) 0.39948(13) 0.43386(13) 0.0305(5) Uani 1 1 d . . . . .
H36 H -0.4580 0.4130 0.4249 0.037 Uiso 1 1 calc R U . . .
C37 C -0.35784(16) 0.40054(14) 0.50374(13) 0.0317(5) Uani 1 1 d . . . . .
H37 H -0.4211 0.4154 0.5427 0.038 Uiso 1 1 calc R U . . .
C38 C -0.24342(16) 0.38001(13) 0.51759(12) 0.0256(4) Uani 1 1 d . . . . .
H38 H -0.2290 0.3805 0.5660 0.031 Uiso 1 1 calc R U . . .
C39 C 0.23246(13) 0.12017(11) 0.97399(9) 0.0132(3) Uani 1 1 d . . . . .
C40 C 0.22739(13) 0.14174(11) 1.03926(9) 0.0133(3) Uani 1 1 d . . . . .
C41 C 0.27706(15) 0.08188(12) 1.11608(10) 0.0184(3) Uani 1 1 d . . . . .
H41A H 0.3522 0.0344 1.1075 0.022 Uiso 1 1 calc R U . . .
H41B H 0.2217 0.0503 1.1541 0.022 Uiso 1 1 calc R U . . .
C42 C 0.29469(15) 0.15224(12) 1.14545(10) 0.0197(4) Uani 1 1 d . . . . .
H42A H 0.2988 0.1275 1.2033 0.024 Uiso 1 1 calc R U . . .
H42B H 0.3671 0.1682 1.1180 0.024 Uiso 1 1 calc R U . . .
C43 C 0.18613(15) 0.23700(12) 1.12471(10) 0.0170(3) Uani 1 1 d . . . . .
H43A H 0.2009 0.2944 1.1209 0.020 Uiso 1 1 calc R U . . .
H43B H 0.1185 0.2287 1.1653 0.020 Uiso 1 1 calc R U . . .
C44 C 0.16280(14) 0.24236(11) 1.04346(9) 0.0130(3) Uani 1 1 d . . . . .
C45 C 0.03368(14) 0.26412(11) 1.03649(9) 0.0139(3) Uani 1 1 d . . . . .
C46 C 0.28041(14) 0.02394(11) 0.96965(10) 0.0159(3) Uani 1 1 d . . . . .
C47 C 0.34671(15) 0.00768(12) 0.90013(11) 0.0192(4) Uani 1 1 d . . . . .
H47 H 0.3615 0.0584 0.8564 0.023 Uiso 1 1 calc R U . . .
C48 C 0.39110(16) -0.08161(13) 0.89419(12) 0.0253(4) Uani 1 1 d . . . . .
H48 H 0.4357 -0.0915 0.8466 0.030 Uiso 1 1 calc R U . . .
C49 C 0.37053(18) -0.15623(13) 0.95752(13) 0.0295(4) Uani 1 1 d . . . . .
H49 H 0.4019 -0.2174 0.9537 0.035 Uiso 1 1 calc R U . . .
C50 C 0.30424(18) -0.14144(13) 1.02637(12) 0.0285(4) Uani 1 1 d . . . . .
H50 H 0.2897 -0.1926 1.0697 0.034 Uiso 1 1 calc R U . . .
C51 C 0.25858(17) -0.05188(12) 1.03247(11) 0.0220(4) Uani 1 1 d . . . . .
H51 H 0.2122 -0.0423 1.0798 0.026 Uiso 1 1 calc R U . . .
C52 C -0.02428(14) 0.19211(11) 1.08995(10) 0.0163(3) Uani 1 1 d . . . . .
C53 C -0.03782(15) 0.13012(12) 1.05923(10) 0.0194(4) Uani 1 1 d . . . . .
H53 H -0.0120 0.1353 1.0050 0.023 Uiso 1 1 calc R U . . .
C54 C -0.08830(17) 0.06126(14) 1.10654(12) 0.0271(4) Uani 1 1 d . . . . .
H54 H -0.0962 0.0195 1.0847 0.033 Uiso 1 1 calc R U . . .
C55 C -0.12713(18) 0.05317(15) 1.18533(12) 0.0321(5) Uani 1 1 d . . . . .
H55 H -0.1609 0.0056 1.2180 0.039 Uiso 1 1 calc R U . . .
C56 C -0.11630(18) 0.11517(15) 1.21636(11) 0.0315(5) Uani 1 1 d . . . . .
H56 H -0.1439 0.1104 1.2703 0.038 Uiso 1 1 calc R U . . .
C57 C -0.06555(16) 0.18409(13) 1.16942(11) 0.0240(4) Uani 1 1 d . . . . .
H57 H -0.0588 0.2261 1.1915 0.029 Uiso 1 1 calc R U . . .
C58 C -0.02449(14) 0.33923(11) 0.98112(9) 0.0145(3) Uani 1 1 d . . . . .
C59 C 0.02876(14) 0.40729(11) 0.92005(9) 0.0142(3) Uani 1 1 d . . . . .
C60 C -0.03489(16) 0.51122(12) 0.89865(11) 0.0220(4) Uani 1 1 d . U . . .
H60A H -0.1063 0.5273 0.8744 0.026 Uiso 1 1 calc R U . . .
H60B H -0.0570 0.5319 0.9460 0.026 Uiso 1 1 calc R U . . .
C61 C 0.05196(19) 0.55453(14) 0.84077(16) 0.0443(5) Uani 1 1 d . U . . .
H61A H 0.0794 0.5874 0.8650 0.053 Uiso 1 1 calc R U . . .
H61B H 0.0149 0.6006 0.7933 0.053 Uiso 1 1 calc R U . . .
C62 C 0.15415(16) 0.47946(11) 0.81727(10) 0.0201(3) Uani 1 1 d . U . . .
H62A H 0.2290 0.4827 0.8246 0.024 Uiso 1 1 calc R U . . .
H62B H 0.1564 0.4851 0.7613 0.024 Uiso 1 1 calc R U . . .
C63 C 0.13155(14) 0.38971(11) 0.87253(9) 0.0139(3) Uani 1 1 d . . . . .
C64 C 0.22062(13) 0.29490(11) 0.88631(9) 0.0127(3) Uani 1 1 d . . . . .
C65 C -0.15087(14) 0.35983(11) 0.97556(10) 0.0176(3) Uani 1 1 d . . . . .
C66 C -0.23826(16) 0.37477(12) 1.03772(11) 0.0239(4) Uani 1 1 d . . . . .
H66 H -0.2179 0.3693 1.0865 0.029 Uiso 1 1 calc R U . . .
C67 C -0.35513(16) 0.39765(13) 1.02825(13) 0.0307(5) Uani 1 1 d . . . . .
H67 H -0.4143 0.4079 1.0706 0.037 Uiso 1 1 calc R U . . .
C68 C -0.38561(16) 0.40556(13) 0.95788(14) 0.0325(5) Uani 1 1 d . . . . .
H68 H -0.4655 0.4209 0.9519 0.039 Uiso 1 1 calc R U . . .
C69 C -0.29966(17) 0.39109(14) 0.89586(13) 0.0316(5) Uani 1 1 d . . . . .
H69 H -0.3206 0.3964 0.8474 0.038 Uiso 1 1 calc R U . . .
C70 C -0.18311(16) 0.36883(12) 0.90450(11) 0.0238(4) Uani 1 1 d . . . . .
H70 H -0.1246 0.3596 0.8615 0.029 Uiso 1 1 calc R U . . .
C71 C 0.32800(14) 0.28021(11) 0.82604(10) 0.0145(3) Uani 1 1 d . . . . .
C72 C 0.31883(15) 0.31315(12) 0.74475(10) 0.0164(3) Uani 1 1 d . . . . .
H72 H 0.2447 0.3490 0.7265 0.020 Uiso 1 1 calc R U . . .
C73 C 0.41673(16) 0.29410(12) 0.69051(10) 0.0208(4) Uani 1 1 d . . . . .
H73 H 0.4097 0.3184 0.6354 0.025 Uiso 1 1 calc R U . . .
C74 C 0.52496(16) 0.23956(13) 0.71669(11) 0.0234(4) Uani 1 1 d . . . . .
H74 H 0.5921 0.2268 0.6797 0.028 Uiso 1 1 calc R U . . .
C75 C 0.53426(16) 0.20389(13) 0.79712(11) 0.0232(4) Uani 1 1 d . . . . .
H75 H 0.6078 0.1652 0.8152 0.028 Uiso 1 1 calc R U . . .
C76 C 0.43706(15) 0.22409(12) 0.85160(10) 0.0188(3) Uani 1 1 d . . . . .
H76 H 0.4448 0.1996 0.9066 0.023 Uiso 1 1 calc R U . . .
C77A_1 C 0.5099(3) 0.55892(18) 0.23869(16) 0.0328(5) Uani 0.85 1 d D U P A 1
H77A_1 H 0.5084 0.6089 0.1870 0.039 Uiso 0.85 1 calc R U P A 1
H77B_1 H 0.5746 0.5536 0.2647 0.039 Uiso 0.85 1 calc R U P A 1
Cl5A_1 Cl 0.37363(6) 0.58771(6) 0.29946(4) 0.04277(18) Uani 0.85 1 d D . P A 1
Cl6A_1 Cl 0.53295(7) 0.45307(4) 0.22380(4) 0.03377(16) Uani 0.85 1 d D . P A 1
C77B_1 C 0.4964(9) 0.4552(7) 0.2528(6) 0.0484(4) Uiso 0.1 1 d D U P B 2
H77C_1 H 0.5039 0.4044 0.3041 0.058 Uiso 0.1 1 calc R U P B 2
H77D_1 H 0.4286 0.4584 0.2310 0.058 Uiso 0.1 1 calc R U P B 2
Cl6B_1 Cl 0.6156(6) 0.4292(5) 0.1916(4) 0.0484(4) Uiso 0.1 1 d D U P B 2
Cl5B_1 Cl 0.4700(5) 0.5558(4) 0.2687(4) 0.0466(10) Uiso 0.1 1 d D U P B 2
Cl6C_1 Cl 0.4964(9) 0.4552(7) 0.2528(6) 0.0484(4) Uiso 0.05 1 d D U P C 3
C77C_1 C 0.4700(5) 0.5558(4) 0.2687(4) 0.0466(10) Uiso 0.05 1 d D U P C 3
H77E_1 H 0.5208 0.5899 0.2281 0.056 Uiso 0.05 1 calc R U P C 3
H77F_1 H 0.4952 0.5409 0.3207 0.056 Uiso 0.05 1 calc R U P C 3
Cl5C_1 Cl 0.3301(10) 0.6302(9) 0.2682(8) 0.0429(4) Uiso 0.05 1 d D U P C 3

loop_
_atom_site_aniso_label
_atom_site_aniso_U_11
_atom_site_aniso_U_22
_atom_site_aniso_U_33
_atom_site_aniso_U_23
_atom_site_aniso_U_13
_atom_site_aniso_U_12
B1 0.0113(8) 0.0146(8) 0.0111(8) -0.0059(7) 0.0019(6) -0.0035(7)
B2 0.0119(8) 0.0124(8) 0.0161(9) -0.0055(7) -0.0019(7) -0.0020(7)
B3 0.0120(8) 0.0144(9) 0.0117(8) -0.0058(7) 0.0017(7) -0.0031(7)
B4 0.0130(8) 0.0122(8) 0.0168(9) -0.0055(7) -0.0013(7) -0.0024(7)
Cl1 0.0207(2) 0.0182(2) 0.01363(19) -0.00463(15) -0.00498(15) -0.00661(16)
Cl2 0.0199(2) 0.0229(2) 0.0212(2) -0.00924(17) -0.00056(16) -0.01195(17)
Cl3 0.0205(2) 0.0187(2) 0.0149(2) -0.00473(15) -0.00537(15) -0.00651(16)
Cl4 0.0218(2) 0.0244(2) 0.0227(2) -0.00945(17) -0.00108(16) -0.01299(17)
C1 0.0109(7) 0.0127(7) 0.0128(7) -0.0028(6) -0.0005(6) -0.0043(6)
C2 0.0106(7) 0.0122(7) 0.0133(8) -0.0023(6) -0.0002(6) -0.0043(6)
C3 0.0210(8) 0.0161(8) 0.0130(8) -0.0035(6) -0.0039(6) -0.0031(7)
C4 0.0196(8) 0.0198(8) 0.0147(8) -0.0061(7) -0.0060(6) -0.0021(7)
C5 0.0168(8) 0.0179(8) 0.0117(8) -0.0062(6) -0.0016(6) -0.0035(6)
C6 0.0125(7) 0.0126(7) 0.0116(7) -0.0048(6) -0.0013(6) -0.0024(6)
C7 0.0121(7) 0.0147(8) 0.0116(7) -0.0061(6) 0.0017(6) -0.0034(6)
C8 0.0150(8) 0.0137(8) 0.0176(8) -0.0052(6) -0.0064(6) -0.0027(6)
C9 0.0158(8) 0.0184(8) 0.0212(9) -0.0085(7) -0.0023(7) -0.0033(7)
C10 0.0184(9) 0.0250(9) 0.0307(10) -0.0169(8) -0.0047(7) 0.0007(7)
C11 0.0307(10) 0.0147(8) 0.0373(11) -0.0132(8) -0.0152(9) 0.0029(7)
C12 0.0397(11) 0.0145(9) 0.0266(10) -0.0011(7) -0.0150(8) -0.0069(8)
C13 0.0277(9) 0.0161(8) 0.0174(8) -0.0037(7) -0.0057(7) -0.0069(7)
C14 0.0112(7) 0.0165(8) 0.0150(8) -0.0001(6) -0.0027(6) -0.0029(6)
C15 0.0175(8) 0.0222(9) 0.0170(8) -0.0020(7) -0.0032(7) -0.0087(7)
C16 0.0259(10) 0.0274(10) 0.0266(10) 0.0001(8) -0.0073(8) -0.0157(8)
C17 0.0286(10) 0.0364(11) 0.0236(10) 0.0081(8) -0.0050(8) -0.0221(9)
C18 0.0256(10) 0.0435(12) 0.0167(9) -0.0010(8) 0.0035(7) -0.0156(9)
C19 0.0186(9) 0.0293(10) 0.0182(9) -0.0061(7) 0.0026(7) -0.0078(7)
C20 0.0124(7) 0.0126(7) 0.0120(7) -0.0026(6) 0.0000(6) -0.0049(6)
C21 0.0161(8) 0.0132(8) 0.0121(8) -0.0023(6) -0.0023(6) -0.0061(6)
C22 0.0209(8) 0.0131(8) 0.0187(8) -0.0009(7) -0.0003(7) -0.0075(7)
C23 0.0327(11) 0.0151(9) 0.0359(11) -0.0056(8) 0.0065(9) -0.0078(8)
C24 0.0208(9) 0.0124(8) 0.0217(9) -0.0030(7) -0.0015(7) -0.0025(7)
C25 0.0147(8) 0.0122(8) 0.0140(8) -0.0034(6) -0.0042(6) -0.0027(6)
C26 0.0120(7) 0.0136(8) 0.0154(8) -0.0063(6) 0.0014(6) -0.0026(6)
C27 0.0158(8) 0.0123(7) 0.0132(8) -0.0044(6) 0.0014(6) -0.0064(6)
C28 0.0177(8) 0.0167(8) 0.0153(8) -0.0042(6) -0.0020(6) -0.0070(6)
C29 0.0245(9) 0.0222(9) 0.0140(8) -0.0065(7) 0.0013(7) -0.0109(7)
C30 0.0190(8) 0.0231(9) 0.0206(9) -0.0114(7) 0.0068(7) -0.0091(7)
C31 0.0156(8) 0.0217(9) 0.0227(9) -0.0074(7) -0.0005(7) -0.0030(7)
C32 0.0181(8) 0.0172(8) 0.0144(8) -0.0037(6) -0.0010(6) -0.0045(7)
C33 0.0132(8) 0.0113(7) 0.0203(8) 0.0005(6) -0.0029(6) -0.0029(6)
C34 0.0194(9) 0.0194(9) 0.0224(9) -0.0016(7) -0.0037(7) -0.0058(7)
C35 0.0266(10) 0.0243(10) 0.0322(11) 0.0005(8) -0.0143(8) -0.0085(8)
C36 0.0165(9) 0.0233(10) 0.0438(12) 0.0041(8) -0.0124(8) -0.0068(7)
C37 0.0143(9) 0.0289(10) 0.0380(12) -0.0026(9) 0.0027(8) -0.0029(8)
C38 0.0168(9) 0.0261(10) 0.0262(10) -0.0054(8) -0.0001(7) -0.0024(7)
C39 0.0115(7) 0.0126(7) 0.0144(8) -0.0032(6) -0.0006(6) -0.0042(6)
C40 0.0115(7) 0.0122(7) 0.0145(8) -0.0026(6) -0.0004(6) -0.0042(6)
C41 0.0214(8) 0.0167(8) 0.0140(8) -0.0028(7) -0.0052(7) -0.0025(7)
C42 0.0209(9) 0.0224(9) 0.0153(8) -0.0071(7) -0.0063(7) -0.0023(7)
C43 0.0183(8) 0.0194(8) 0.0130(8) -0.0070(7) -0.0026(6) -0.0029(7)
C44 0.0140(8) 0.0133(8) 0.0110(7) -0.0047(6) -0.0010(6) -0.0028(6)
C45 0.0132(8) 0.0155(8) 0.0121(7) -0.0063(6) 0.0019(6) -0.0036(6)
C46 0.0151(8) 0.0136(8) 0.0198(8) -0.0060(7) -0.0063(6) -0.0020(6)
C47 0.0163(8) 0.0185(8) 0.0240(9) -0.0093(7) -0.0034(7) -0.0034(7)
C48 0.0191(9) 0.0258(10) 0.0342(11) -0.0191(8) -0.0060(8) 0.0010(7)
C49 0.0322(10) 0.0156(9) 0.0433(12) -0.0145(8) -0.0176(9) 0.0032(8)
C50 0.0406(11) 0.0143(9) 0.0313(11) -0.0012(8) -0.0175(9) -0.0071(8)
C51 0.0294(10) 0.0167(8) 0.0205(9) -0.0033(7) -0.0075(7) -0.0077(7)
C52 0.0114(7) 0.0166(8) 0.0149(8) -0.0005(6) -0.0011(6) -0.0024(6)
C53 0.0180(8) 0.0219(9) 0.0166(8) -0.0012(7) -0.0027(7) -0.0090(7)
C54 0.0272(10) 0.0283(10) 0.0266(10) -0.0002(8) -0.0059(8) -0.0162(8)
C55 0.0318(11) 0.0363(11) 0.0243(10) 0.0077(8) -0.0044(8) -0.0229(9)
C56 0.0296(10) 0.0425(12) 0.0151(9) 0.0009(8) 0.0028(8) -0.0168(9)
C57 0.0229(9) 0.0282(10) 0.0178(9) -0.0059(7) 0.0018(7) -0.0085(8)
C58 0.0135(8) 0.0142(8) 0.0139(8) -0.0058(6) 0.0018(6) -0.0028(6)
C59 0.0147(8) 0.0129(8) 0.0140(8) -0.0041(6) -0.0033(6) -0.0023(6)
C60 0.0242(8) 0.0128(7) 0.0238(8) -0.0054(6) 0.0020(6) -0.0031(6)
C61 0.0323(8) 0.0166(7) 0.0583(10) -0.0005(7) 0.0152(8) -0.0035(7)
C62 0.0243(8) 0.0130(7) 0.0200(8) -0.0033(6) 0.0020(6) -0.0074(6)
C63 0.0163(8) 0.0129(8) 0.0121(7) -0.0027(6) -0.0028(6) -0.0048(6)
C64 0.0130(7) 0.0126(7) 0.0111(7) -0.0029(6) 0.0004(6) -0.0042(6)
C65 0.0135(8) 0.0116(8) 0.0219(9) -0.0008(6) -0.0017(6) -0.0022(6)
C66 0.0192(9) 0.0183(9) 0.0244(9) -0.0022(7) 0.0017(7) -0.0024(7)
C67 0.0172(9) 0.0196(9) 0.0385(12) -0.0007(8) 0.0073(8) -0.0026(7)
C68 0.0138(9) 0.0199(9) 0.0528(13) 0.0013(9) -0.0079(8) -0.0037(7)
C69 0.0250(10) 0.0267(10) 0.0393(12) -0.0028(9) -0.0155(9) -0.0043(8)
C70 0.0188(9) 0.0205(9) 0.0264(10) -0.0027(7) -0.0045(7) -0.0032(7)
C71 0.0161(8) 0.0128(7) 0.0151(8) -0.0059(6) 0.0022(6) -0.0062(6)
C72 0.0177(8) 0.0177(8) 0.0155(8) -0.0058(7) -0.0012(6) -0.0072(7)
C73 0.0252(9) 0.0256(9) 0.0146(8) -0.0087(7) 0.0021(7) -0.0117(7)
C74 0.0202(9) 0.0284(10) 0.0225(9) -0.0144(8) 0.0083(7) -0.0087(7)
C75 0.0165(8) 0.0225(9) 0.0261(10) -0.0086(8) 0.0011(7) -0.0025(7)
C76 0.0189(8) 0.0183(8) 0.0157(8) -0.0041(7) 0.0002(7) -0.0045(7)
C77A_1 0.0466(10) 0.0351(11) 0.0238(11) -0.0151(9) 0.0160(10) -0.0273(9)
Cl5A_1 0.0429(4) 0.0702(5) 0.0390(4) -0.0337(4) 0.0169(3) -0.0408(4)
Cl6A_1 0.0484(4) 0.0233(3) 0.0366(4) -0.0084(3) -0.0236(3) -0.0084(3)

loop_
_atom_type_symbol
_atom_type_description
_atom_type_scat_dispersion_real
_atom_type_scat_dispersion_imag
_atom_type_scat_source
C C 0.0033 0.0016 'International Tables Vol C Tables 4.2.6.8 and 6.1.1.4'
H H 0.0000 0.0000 'International Tables Vol C Tables 4.2.6.8 and 6.1.1.4'
B B 0.0013 0.0007 'International Tables Vol C Tables 4.2.6.8 and 6.1.1.4'
Cl Cl 0.1484 0.1585 'International Tables Vol C Tables 4.2.6.8 and 6.1.1.4'

loop_
_geom_angle_atom_site_label_1
_geom_angle_atom_site_label_2
_geom_angle_atom_site_label_3
_geom_angle
C1 B1 C20 116.58(14)
C1 B1 Cl1 121.72(12)
C20 B1 Cl1 121.49(12)
C20 B2 C6 116.32(14)
C20 B2 Cl2 121.66(12)
C6 B2 Cl2 121.55(12)
C39 B3 C64 116.28(14)
C39 B3 Cl3 122.12(12)
C64 B3 Cl3 121.32(12)
C64 B4 C44 116.29(14)
C64 B4 Cl4 121.52(13)
C44 B4 Cl4 121.77(13)
C2 C1 C8 124.03(14)
C2 C1 B1 113.71(14)
C8 C1 B1 122.25(14)
C1 C2 C3 130.12(14)
C1 C2 C6 121.15(14)
C3 C2 C6 108.73(13)
C2 C3 C4 102.96(13)
C2 C3 H3A 111.2
C4 C3 H3A 111.2
C2 C3 H3B 111.2
C4 C3 H3B 111.2
H3A C3 H3B 109.1
C5 C4 C3 103.52(13)
C5 C4 H4A 111.1
C3 C4 H4A 111.1
C5 C4 H4B 111.1
C3 C4 H4B 111.1
H4A C4 H4B 109.0
C4 C5 C6 104.97(12)
C4 C5 H5A 110.8
C6 C5 H5A 110.8
C4 C5 H5B 110.8
C6 C5 H5B 110.8
H5A C5 H5B 108.8
C7 C6 C5 113.87(13)
C7 C6 C2 107.50(12)
C5 C6 C2 103.42(12)
C7 C6 B2 113.15(13)
C5 C6 B2 115.93(13)
C2 C6 B2 101.22(12)
C26 C7 C14 120.38(14)
C26 C7 C6 122.63(14)
C14 C7 C6 116.81(13)
C13 C8 C9 118.32(15)
C13 C8 C1 122.01(15)
C9 C8 C1 119.64(15)
C10 C9 C8 120.83(17)
C10 C9 H9 119.6
C8 C9 H9 119.6
C11 C10 C9 120.21(17)
C11 C10 H10 119.9
C9 C10 H10 119.9
C12 C11 C10 119.73(16)
C12 C11 H11 120.1
C10 C11 H11 120.1
C11 C12 C13 120.26(18)
C11 C12 H12 119.9
C13 C12 H12 119.9
C12 C13 C8 120.63(17)
C12 C13 H13 119.7
C8 C13 H13 119.7
C19 C14 C15 118.07(16)
C19 C14 C7 122.34(16)
C15 C14 C7 119.58(15)
C16 C15 C14 121.00(17)
C16 C15 H15 119.5
C14 C15 H15 119.5
C17 C16 C15 120.25(18)
C17 C16 H16 119.9
C15 C16 H16 119.9
C16 C17 C18 119.54(17)
C16 C17 H17 120.2
C18 C17 H17 120.2
C17 C18 C19 120.57(18)
C17 C18 H18 119.7
C19 C18 H18 119.7
C18 C19 C14 120.55(18)
C18 C19 H19 119.7
C14 C19 H19 119.7
C21 C20 C27 118.75(13)
C21 C20 B2 86.09(12)
C27 C20 B2 121.75(13)
C21 C20 B1 120.86(13)
C27 C20 B1 102.45(12)
B2 C20 B1 107.22(13)
C25 C21 C20 123.32(14)
C25 C21 C22 111.11(14)
C20 C21 C22 124.41(14)
C21 C22 C23 103.66(14)
C21 C22 H22A 111.0
C23 C22 H22A 111.0
C21 C22 H22B 111.0
C23 C22 H22B 111.0
H22A C22 H22B 109.0
C22 C23 C24 106.27(14)
C22 C23 H23A 110.5
C24 C23 H23A 110.5
C22 C23 H23B 110.5
C24 C23 H23B 110.5
H23A C23 H23B 108.7
C25 C24 C23 103.23(14)
C25 C24 H24A 111.1
C23 C24 H24A 111.1
C25 C24 H24B 111.1
C23 C24 H24B 111.1
H24A C24 H24B 109.1
C21 C25 C26 127.61(14)
C21 C25 C24 110.85(14)
C26 C25 C24 121.34(14)
C7 C26 C25 123.81(15)
C7 C26 C33 122.65(15)
C25 C26 C33 113.53(14)
C32 C27 C28 118.48(15)
C32 C27 C20 120.42(14)
C28 C27 C20 120.78(14)
C29 C28 C27 120.79(16)
C29 C28 H28 119.6
C27 C28 H28 119.6
C28 C29 C30 120.19(16)
C28 C29 H29 119.9
C30 C29 H29 119.9
C31 C30 C29 119.50(16)
C31 C30 H30 120.3
C29 C30 H30 120.3
C30 C31 C32 120.60(16)
C30 C31 H31 119.7
C32 C31 H31 119.7
C31 C32 C27 120.41(16)
C31 C32 H32 119.8
C27 C32 H32 119.8
C38 C33 C34 118.59(16)
C38 C33 C26 122.37(16)
C34 C33 C26 119.00(15)
C35 C34 C33 120.84(18)
C35 C34 H34 119.6
C33 C34 H34 119.6
C36 C35 C34 120.15(19)
C36 C35 H35 119.9
C34 C35 H35 119.9
C37 C36 C35 119.73(17)
C37 C36 H36 120.1
C35 C36 H36 120.1
C36 C37 C38 120.47(19)
C36 C37 H37 119.8
C38 C37 H37 119.8
C33 C38 C37 120.22(19)
C33 C38 H38 119.9
C37 C38 H38 119.9
C40 C39 C46 123.65(15)
C40 C39 B3 113.61(14)
C46 C39 B3 122.74(14)
C39 C40 C41 130.28(15)
C39 C40 C44 121.15(14)
C41 C40 C44 108.57(13)
C40 C41 C42 103.02(13)
C40 C41 H41A 111.2
C42 C41 H41A 111.2
C40 C41 H41B 111.2
C42 C41 H41B 111.2
H41A C41 H41B 109.1
C43 C42 C41 103.50(13)
C43 C42 H42A 111.1
C41 C42 H42A 111.1
C43 C42 H42B 111.1
C41 C42 H42B 111.1
H42A C42 H42B 109.0
C42 C43 C44 104.94(13)
C42 C43 H43A 110.8
C44 C43 H43A 110.8
C42 C43 H43B 110.8
C44 C43 H43B 110.8
H43A C43 H43B 108.8
C45 C44 C43 114.21(13)
C45 C44 C40 107.35(13)
C43 C44 C40 103.63(12)
C45 C44 B4 113.29(13)
C43 C44 B4 115.67(14)
C40 C44 B4 100.84(12)
C58 C45 C52 120.28(15)
C58 C45 C44 122.92(15)
C52 C45 C44 116.55(13)
C51 C46 C47 118.23(15)
C51 C46 C39 121.95(15)
C47 C46 C39 119.79(15)
C48 C47 C46 120.88(17)
C48 C47 H47 119.6
C46 C47 H47 119.6
C49 C48 C47 120.16(18)
C49 C48 H48 119.9
C47 C48 H48 119.9
C50 C49 C48 119.81(17)
C50 C49 H49 120.1
C48 C49 H49 120.1
C49 C50 C51 120.32(18)
C49 C50 H50 119.8
C51 C50 H50 119.8
C50 C51 C46 120.59(18)
C50 C51 H51 119.7
C46 C51 H51 119.7
C57 C52 C53 118.06(16)
C57 C52 C45 122.96(16)
C53 C52 C45 118.97(15)
C54 C53 C52 121.13(17)
C54 C53 H53 119.4
C52 C53 H53 119.4
C55 C54 C53 120.23(19)
C55 C54 H54 119.9
C53 C54 H54 119.9
C54 C55 C56 119.37(18)
C54 C55 H55 120.3
C56 C55 H55 120.3
C55 C56 C57 120.71(18)
C55 C56 H56 119.6
C57 C56 H56 119.6
C56 C57 C52 120.48(18)
C56 C57 H57 119.8
C52 C57 H57 119.8
C45 C58 C59 124.30(15)
C45 C58 C65 122.21(15)
C59 C58 C65 113.48(14)
C63 C59 C58 127.71(15)
C63 C59 C60 110.91(14)
C58 C59 C60 121.23(14)
C61 C60 C59 103.99(14)
C61 C60 H60A 111.0
C59 C60 H60A 111.0
C61 C60 H60B 111.0
C59 C60 H60B 111.0
H60A C60 H60B 109.0
C60 C61 C62 109.20(16)
C60 C61 H61A 109.8
C62 C61 H61A 109.8
C60 C61 H61B 109.8
C62 C61 H61B 109.8
H61A C61 H61B 108.3
C61 C62 C63 103.91(14)
C61 C62 H62A 111.0
C63 C62 H62A 111.0
C61 C62 H62B 111.0
C63 C62 H62B 111.0
H62A C62 H62B 109.0
C59 C63 C64 122.99(14)
C59 C63 C62 111.00(14)
C64 C63 C62 124.76(14)
C63 C64 C71 119.14(13)
C63 C64 B4 86.90(12)
C71 C64 B4 121.27(14)
C63 C64 B3 120.75(13)
C71 C64 B3 101.73(12)
B4 C64 B3 107.50(13)
C70 C65 C66 118.85(16)
C70 C65 C58 118.77(15)
C66 C65 C58 122.32(16)
C67 C66 C65 120.00(18)
C67 C66 H66 120.0
C65 C66 H66 120.0
C68 C67 C66 120.50(18)
C68 C67 H67 119.7
C66 C67 H67 119.7
C67 C68 C69 119.93(18)
C67 C68 H68 120.0
C69 C68 H68 120.0
C68 C69 C70 120.0(2)
C68 C69 H69 120.0
C70 C69 H69 120.0
C69 C70 C65 120.68(18)
C69 C70 H70 119.7
C65 C70 H70 119.7
C76 C71 C72 118.39(15)
C76 C71 C64 119.87(15)
C72 C71 C64 121.36(15)
C73 C72 C71 120.84(16)
C73 C72 H72 119.6
C71 C72 H72 119.6
C72 C73 C74 120.09(16)
C72 C73 H73 120.0
C74 C73 H73 120.0
C75 C74 C73 119.55(16)
C75 C74 H74 120.2
C73 C74 H74 120.2
C74 C75 C76 120.63(17)
C74 C75 H75 119.7
C76 C75 H75 119.7
C75 C76 C71 120.45(16)
C75 C76 H76 119.8
C71 C76 H76 119.8
Cl6A_1 C77A_1 Cl5A_1 109.68(14)
Cl6A_1 C77A_1 H77A_1 109.7
Cl5A_1 C77A_1 H77A_1 109.7
Cl6A_1 C77A_1 H77B_1 109.7
Cl5A_1 C77A_1 H77B_1 109.7
H77A_1 C77A_1 H77B_1 108.2
Cl6B_1 C77B_1 Cl5B_1 113.8(7)
Cl6B_1 C77B_1 H77C_1 108.8
Cl5B_1 C77B_1 H77C_1 108.8
Cl6B_1 C77B_1 H77D_1 108.8
Cl5B_1 C77B_1 H77D_1 108.8
H77C_1 C77B_1 H77D_1 107.7
Cl6C_1 C77C_1 Cl5C_1 118.6(7)
Cl6C_1 C77C_1 H77E_1 107.7
Cl5C_1 C77C_1 H77E_1 107.7
Cl6C_1 C77C_1 H77F_1 107.7
Cl5C_1 C77C_1 H77F_1 107.7
H77E_1 C77C_1 H77F_1 107.1

loop_
_geom_bond_atom_site_label_1
_geom_bond_atom_site_label_2
_geom_bond_distance
B1 C1 1.546(2)
B1 C20 1.578(2)
B1 Cl1 1.7734(18)
B2 C20 1.571(2)
B2 C6 1.591(2)
B2 Cl2 1.7836(18)
B3 C39 1.551(2)
B3 C64 1.580(2)
B3 Cl3 1.7713(18)
B4 C64 1.565(2)
B4 C44 1.586(2)
B4 Cl4 1.7837(19)
C1 C2 1.348(2)
C1 C8 1.482(2)
C2 C3 1.503(2)
C2 C6 1.558(2)
C3 C4 1.532(2)
C3 H3A 0.9900
C3 H3B 0.9900
C4 C5 1.530(2)
C4 H4A 0.9900
C4 H4B 0.9900
C5 C6 1.554(2)
C5 H5A 0.9900
C5 H5B 0.9900
C6 C7 1.534(2)
C7 C26 1.349(2)
C7 C14 1.503(2)
C8 C13 1.396(2)
C8 C9 1.399(2)
C9 C10 1.387(2)
C9 H9 0.9500
C10 C11 1.386(3)
C10 H10 0.9500
C11 C12 1.383(3)
C11 H11 0.9500
C12 C13 1.393(2)
C12 H12 0.9500
C13 H13 0.9500
C14 C19 1.396(2)
C14 C15 1.400(2)
C15 C16 1.387(2)
C15 H15 0.9500
C16 C17 1.381(3)
C16 H16 0.9500
C17 C18 1.384(3)
C17 H17 0.9500
C18 C19 1.390(3)
C18 H18 0.9500
C19 H19 0.9500
C20 C21 1.497(2)
C20 C27 1.520(2)
C21 C25 1.358(2)
C21 C22 1.511(2)
C22 C23 1.525(2)
C22 H22A 0.9900
C22 H22B 0.9900
C23 C24 1.528(3)
C23 H23A 0.9900
C23 H23B 0.9900
C24 C25 1.517(2)
C24 H24A 0.9900
C24 H24B 0.9900
C25 C26 1.471(2)
C26 C33 1.498(2)
C27 C32 1.396(2)
C27 C28 1.400(2)
C28 C29 1.387(2)
C28 H28 0.9500
C29 C30 1.390(3)
C29 H29 0.9500
C30 C31 1.383(3)
C30 H30 0.9500
C31 C32 1.393(2)
C31 H31 0.9500
C32 H32 0.9500
C33 C38 1.391(2)
C33 C34 1.396(3)
C34 C35 1.385(3)
C34 H34 0.9500
C35 C36 1.380(3)
C35 H35 0.9500
C36 C37 1.380(3)
C36 H36 0.9500
C37 C38 1.394(3)
C37 H37 0.9500
C38 H38 0.9500
C39 C40 1.350(2)
C39 C46 1.482(2)
C40 C41 1.504(2)
C40 C44 1.558(2)
C41 C42 1.532(2)
C41 H41A 0.9900
C41 H41B 0.9900
C42 C43 1.531(2)
C42 H42A 0.9900
C42 H42B 0.9900
C43 C44 1.550(2)
C43 H43A 0.9900
C43 H43B 0.9900
C44 C45 1.531(2)
C45 C58 1.349(2)
C45 C52 1.505(2)
C46 C51 1.397(2)
C46 C47 1.400(2)
C47 C48 1.388(2)
C47 H47 0.9500
C48 C49 1.384(3)
C48 H48 0.9500
C49 C50 1.382(3)
C49 H49 0.9500
C50 C51 1.393(3)
C50 H50 0.9500
C51 H51 0.9500
C52 C57 1.397(2)
C52 C53 1.399(2)
C53 C54 1.386(2)
C53 H53 0.9500
C54 C55 1.381(3)
C54 H54 0.9500
C55 C56 1.387(3)
C55 H55 0.9500
C56 C57 1.388(3)
C56 H56 0.9500
C57 H57 0.9500
C58 C59 1.472(2)
C58 C65 1.495(2)
C59 C63 1.359(2)
C59 C60 1.519(2)
C60 C61 1.492(3)
C60 H60A 0.9900
C60 H60B 0.9900
C61 C62 1.508(3)
C61 H61A 0.9900
C61 H61B 0.9900
C62 C63 1.514(2)
C62 H62A 0.9900
C62 H62B 0.9900
C63 C64 1.501(2)
C64 C71 1.518(2)
C65 C70 1.394(3)
C65 C66 1.397(2)
C66 C67 1.392(3)
C66 H66 0.9500
C67 C68 1.378(3)
C67 H67 0.9500
C68 C69 1.384(3)
C68 H68 0.9500
C69 C70 1.386(3)
C69 H69 0.9500
C70 H70 0.9500
C71 C76 1.398(2)
C71 C72 1.401(2)
C72 C73 1.389(2)
C72 H72 0.9500
C73 C74 1.389(3)
C73 H73 0.9500
C74 C75 1.385(3)
C74 H74 0.9500
C75 C76 1.390(2)
C75 H75 0.9500
C76 H76 0.9500
C77A_1 Cl6A_1 1.753(2)
C77A_1 Cl5A_1 1.792(3)
C77A_1 H77A_1 0.9900
C77A_1 H77B_1 0.9900
C77B_1 Cl6B_1 1.648(9)
C77B_1 Cl5B_1 1.670(9)
C77B_1 H77C_1 0.9900
C77B_1 H77D_1 0.9900
Cl6C_1 C77C_1 1.670(9)
C77C_1 Cl5C_1 1.710(11)
C77C_1 H77E_1 0.9900
C77C_1 H77F_1 0.9900
